data_9016798
loop_
_publ_author_name
'Grey, I. E.'
'Bordet, P.'
'Wilson, N. C.'
'Townend, R.'
'Bastow, T. J.'
'Brunelli, M.'

_publ_section_title
;
 A new Al-rich hydroxylian pseudorutile from Kalimantan, Indonesia
;
_journal_name_full 'American Mineralogist'
_journal_page_first 161
_journal_page_last 170
_journal_volume 95
_journal_year 2010
_chemical_compound_source 'Kalimantan, Indonesia'
_chemical_formula_sum 'Fe0.26 H1.32 O4 Ti1.467'
_chemical_name_mineral Kleberite
_space_group_IT_number 14
_space_group_name_Hall '-P 2ybc'
_space_group_name_H-M_alt 'P 1 21/c 1'
_symmetry_space_group_name_H-M 'P 1 21/c 1'
_cell_angle_alpha 90
_cell_angle_beta 130.784
_cell_angle_gamma 90
_cell_formula_units_Z 4
_cell_length_a 7.5259
_cell_length_b 4.5741
_cell_length_c 9.854
_cell_volume 256.847
_database_code_amcsd 0020642
_exptl_crystal_density_diffrn 3.881
_cod_data_source_file inputs/fixed/downloads/04/04996.cif
_cod_data_source_block 04996
_cod_original_formula_sum 'Ti1.467 Fe.26 O4 H1.32'
_cod_database_code 9016798

loop_
_space_group_symop_operation_xyz
x,y,z
x,1/2-y,1/2+z
-x,1/2+y,1/2-z
-x,-y,-z

loop_
_atom_site_label
_atom_site_fract_x
_atom_site_fract_y
_atom_site_fract_z
_atom_site_occupancy
_atom_site_U_iso_or_equiv
_atom_site_type_symbol
_atom_site_attached_hydrogens
TiM1 0.10500 0.01900 0.18300 0.72700 0.00469 Ti 0
FeM2 0.35100 0.01900 0.57900 0.26000 0.00469 Fe 0
TiM2 0.35100 0.01900 0.57900 0.74000 0.00469 Ti 0
O1 0.13400 0.23800 0.35500 0.67000 0.00469 O 0
O-H1 0.13400 0.23800 0.35500 0.33000 0.00469 O 1
O2 0.39000 0.23900 0.75000 0.67000 0.00469 O 0
O-H2 0.39000 0.23900 0.75000 0.33000 0.00469 O 1
O3 0.63600 0.27300 0.10700 0.67000 0.00469 O 0
O-H3 0.63600 0.27300 0.10700 0.33000 0.00469 O 1
O4 0.86600 0.26300 0.45900 0.67000 0.00469 O 0
O-H4 0.86600 0.26300 0.45900 0.33000 0.00469 O 1

loop_
_cod_changelog_entry_id
_cod_changelog_entry_author
_cod_changelog_entry_date
_cod_changelog_entry_text
1
;cod-tools version 3.8.0
Id: cif_guess_AMCSD_atom_types 9574 2023-05-10 09:00:05Z saulius
;
2023-05-10T18:57:27+03:00
;Derived atom types and hydrogen counts
from atom names that follow the AMCSD naming convention
(Wat == water, O-H == hydroxyl).
;

loop_
_cod_related_entry_id
_cod_related_entry_database
_cod_related_entry_code
1 AMCSD 0020642
